data_7134713
loop_
_publ_author_name
'Nagar, Harshita'
'Duary, Subrata'
'Yadav, Vivek'
'Kini, Amoghavarsha Ramachandra'
'Antharjanam, Sudhadevi'
'Base, Tomas'
'Som, Anirban'
'Nannenga, Brent L.'
'Pradeep, Thalappil'

_publ_section_title
;
 Mechanochromic luminescence in copper nanoclusters: resolving structural
 transitions through microcrystal electron diffraction.
;
_journal_issue 58
_journal_name_full 'Chemical communications (Cambridge, England)'
_journal_page_first 10764
_journal_page_last 10767
_journal_paper_doi 10.1039/d5cc02594j
_journal_volume 61
_journal_year 2025
_chemical_formula_moiety 'C8 H44 B40 Cu4 S4'
_chemical_formula_sum 'C8 H44 B40 Cu4 S4'
_chemical_formula_weight 955.23
_space_group_crystal_system trigonal
_space_group_IT_number 154
_space_group_name_Hall 'P 32 2"'
_space_group_name_H-M_alt 'P 32 2 1'
_atom_sites_solution_hydrogens geom
_audit_creation_method SHELXL-2019/3
_audit_update_record
;
2025-04-13 deposited with the CCDC.	2025-06-11 downloaded from the CCDC.
;
_cell_angle_alpha 90.00(3)
_cell_angle_beta 90.00(3)
_cell_angle_gamma 120.00(3)
_cell_formula_units_Z 3
_cell_length_a 11.300(2)
_cell_length_b 11.300(2)
_cell_length_c 29.050(6)
_cell_measurement_reflns_used 3088
_cell_measurement_temperature 77(2)
_cell_measurement_theta_max 0.63
_cell_measurement_theta_min 0.06
_cell_volume 3212.4(14)
_computing_structure_refinement 'SHELXL-2019/2 (Sheldrick, 2019)'
_computing_structure_solution 'SHELXT 2018/2 (Sheldrick, 2018)'
_diffrn_ambient_temperature 77(2)
_diffrn_measured_fraction_theta_full 0.996
_diffrn_measured_fraction_theta_max 0.996
_diffrn_measurement_device_type 'ThermoFisher Scientific Krios G4 Cryo TEM'
_diffrn_measurement_method 'continuous rotation'
_diffrn_radiation_type '300 KeV electron'
_diffrn_radiation_wavelength 0.0197
_diffrn_reflns_av_R_equivalents 0.2564
_diffrn_reflns_av_unetI/netI 0.1431
_diffrn_reflns_Laue_measured_fraction_full 0.996
_diffrn_reflns_Laue_measured_fraction_max 0.996
_diffrn_reflns_limit_h_max 12
_diffrn_reflns_limit_h_min -12
_diffrn_reflns_limit_k_max 12
_diffrn_reflns_limit_k_min -12
_diffrn_reflns_limit_l_max 32
_diffrn_reflns_limit_l_min -32
_diffrn_reflns_number 19119
_diffrn_reflns_point_group_measured_fraction_full 0.995
_diffrn_reflns_point_group_measured_fraction_max 0.995
_diffrn_reflns_theta_full 0.628
_diffrn_reflns_theta_max 0.628
_diffrn_reflns_theta_min 0.058
_diffrn_source 'X FEG'
_exptl_absorpt_coefficient_mu 0.000
_exptl_crystal_colour white
_exptl_crystal_density_diffrn 1.481
_exptl_crystal_description block
_exptl_crystal_F_000 594
_refine_diff_density_max 0.187
_refine_diff_density_min -0.150
_refine_diff_density_rms 0.045
_refine_ls_abs_structure_details
;
 All f" are zero, so absolute structure could not be determined
;
_refine_ls_extinction_coef 656(55)
_refine_ls_extinction_expression Fc^*^=kFc[1+0.001xFc^2^\l^3^/sin(2\q)]^-1/4^
_refine_ls_extinction_method 'SHELXL-2019/2 (Sheldrick 2019)'
_refine_ls_goodness_of_fit_ref 1.142
_refine_ls_hydrogen_treatment constr
_refine_ls_matrix_type full
_refine_ls_number_parameters 255
_refine_ls_number_reflns 3088
_refine_ls_number_restraints 956
_refine_ls_restrained_S_all 1.007
_refine_ls_R_factor_all 0.1751
_refine_ls_R_factor_gt 0.1271
_refine_ls_shift/su_max 0.011
_refine_ls_shift/su_mean 0.003
_refine_ls_structure_factor_coef Fsqd
_refine_ls_weighting_details 'w=1/[\s^2^(Fo^2^)+(0.2000P)^2^] where P=(Fo^2^+2Fc^2^)/3'
_refine_ls_weighting_scheme calc
_refine_ls_wR_factor_gt 0.3295
_refine_ls_wR_factor_ref 0.3598
_reflns_Friedel_coverage 0.708
_reflns_Friedel_fraction_full 0.994
_reflns_Friedel_fraction_max 0.993
_reflns_number_gt 1881
_reflns_number_total 3088
_reflns_threshold_expression 'I > 2\s(I)'
_cod_data_source_file d5cc02594j2.cif
_cod_data_source_block shelx
_cod_depositor_comments 'Adding full bibliography for 7134711--7134714.cif.'
_cod_original_cell_volume 3212.4(13)
_cod_database_code 7134713
_shelx_shelxl_version_number 2019/3
_shelx_space_group_comment
;
The symmetry employed for this shelxl refinement is uniquely defined
by the following loop, which should always be used as a source of
symmetry information in preference to the above space-group names.
They are only intended as comments.
;

loop_
_space_group_symop_operation_xyz
'x, y, z'
'-y, x-y, z+2/3'
'-x+y, -x, z+1/3'
'y, x, -z'
'x-y, -y, -z+1/3'
'-x, -x+y, -z+2/3'

loop_
_atom_site_label
_atom_site_type_symbol
_atom_site_fract_x
_atom_site_fract_y
_atom_site_fract_z
_atom_site_U_iso_or_equiv
_atom_site_adp_type
_atom_site_occupancy
_atom_site_site_symmetry_order
_atom_site_calc_flag
_atom_site_refinement_flags_posn
_atom_site_refinement_flags_adp
_atom_site_refinement_flags_occupancy
_atom_site_disorder_assembly
_atom_site_disorder_group
Cu1 Cu 0.8394(6) 1.000000 0.666667 0.0369(18) Uani 1 2 d S TU P . .
Cu2 Cu 0.6671(6) 1.0063(5) 0.6037(2) 0.0451(14) Uani 1 1 d . U . . .
Cu3 Cu 0.4923(7) 1.000000 0.666667 0.044(2) Uani 1 2 d S TU P . .
B1 B 0.7009(18) 0.7408(16) 0.6066(7) 0.040(3) Uani 1 1 d . U . . .
B2 B 0.5526(17) 0.6353(17) 0.5715(7) 0.044(4) Uani 1 1 d . U . . .
H2B H 0.512707 0.678059 0.544798 0.052 Uiso 1 1 calc R U . . .
B3 B 0.5334(18) 0.6503(17) 0.6319(7) 0.043(3) Uani 1 1 d . U . . .
H3 H 0.479360 0.703919 0.645048 0.052 Uiso 1 1 calc R U . . .
B4 B 0.6761(17) 0.6665(17) 0.6614(7) 0.041(3) Uani 1 1 d . U . . .
H4 H 0.717680 0.730860 0.693034 0.049 Uiso 1 1 calc R U . . .
B5 B 0.7856(18) 0.6499(18) 0.6224(7) 0.047(4) Uani 1 1 d . U . . .
H5 H 0.898436 0.698920 0.628235 0.056 Uiso 1 1 calc R U . . .
B6 B 0.7078(19) 0.6318(19) 0.5664(8) 0.051(4) Uani 1 1 d . U . . .
H6 H 0.773460 0.673552 0.535037 0.062 Uiso 1 1 calc R U . . .
B7 B 0.5531(18) 0.4790(18) 0.5638(8) 0.054(4) Uani 1 1 d . U . . .
H7 H 0.515313 0.418560 0.531161 0.065 Uiso 1 1 calc R U . . .
B8 B 0.4457(19) 0.4918(17) 0.6051(7) 0.045(4) Uani 1 1 d . U . . .
H8 H 0.332466 0.437174 0.599658 0.053 Uiso 1 1 calc R U . . .
B9 B 0.5135(19) 0.5071(18) 0.6606(7) 0.048(4) Uani 1 1 d . U . . .
H9 H 0.447280 0.462779 0.691730 0.057 Uiso 1 1 calc R U . . .
B10 B 0.6678(18) 0.5135(17) 0.6530(8) 0.051(4) Uani 1 1 d . U . . .
H10 H 0.706244 0.472979 0.680847 0.061 Uiso 1 1 calc R U . . .
B11 B 0.4005(17) 1.0101(17) 0.5657(7) 0.041(3) Uani 1 1 d . U . . .
B12 B 0.3850(19) 1.0632(19) 0.5109(7) 0.055(4) Uani 1 1 d . U . . .
H12 H 0.467787 1.161921 0.496326 0.066 Uiso 1 1 calc R U . . .
B13 B 0.2707(18) 1.049(2) 0.5572(7) 0.053(4) Uani 1 1 d . U . . .
H13 H 0.277012 1.140660 0.574364 0.064 Uiso 1 1 calc R U . . .
B14 B 0.2298(18) 0.9100(19) 0.5899(8) 0.051(4) Uani 1 1 d . U . . .
H14 H 0.209818 0.905783 0.627744 0.061 Uiso 1 1 calc R U . . .
B15 B 0.3102(15) 0.8280(17) 0.5637(6) 0.040(3) Uani 1 1 d . U . . .
H15 H 0.344526 0.768327 0.585147 0.048 Uiso 1 1 calc R U . . .
B16 B 0.2454(19) 0.7794(19) 0.5100(7) 0.049(4) Uani 1 1 d . U . . .
H16 H 0.234648 0.684221 0.494015 0.058 Uiso 1 1 calc R U . . .
B17 B 0.1377(17) 0.7661(18) 0.5540(7) 0.046(4) Uani 1 1 d . U . . .
H17 H 0.055079 0.665953 0.567709 0.055 Uiso 1 1 calc R U . . .
B18 B 0.207(2) 1.001(2) 0.5011(8) 0.066(4) Uani 1 1 d . U . . .
H18 H 0.171548 1.060194 0.479757 0.079 Uiso 1 1 calc R U . . .
B19 B 0.284(2) 0.916(2) 0.4756(8) 0.060(4) Uani 1 1 d . U . . .
H19 H 0.297058 0.915251 0.437420 0.072 Uiso 1 1 calc R U . . .
B20 B 0.4039(19) 0.918(2) 0.5163(7) 0.051(4) Uani 1 1 d . U . . .
H20 H 0.499307 0.918750 0.505441 0.061 Uiso 1 1 calc R U . . .
C1 C 0.5324(16) 0.4110(14) 0.6188(7) 0.054(4) Uani 1 1 d . U . . .
H1 H 0.476665 0.297251 0.623219 0.065 Uiso 1 1 calc R U . . .
C2 C 0.6841(17) 0.4858(17) 0.5957(7) 0.064(4) Uani 1 1 d . U . . .
H2 H 0.731444 0.424528 0.583849 0.077 Uiso 1 1 calc R U . . .
C3 C 0.1364(17) 0.8321(17) 0.5022(7) 0.055(4) Uani 1 1 d . U . . .
H3C H 0.044818 0.770185 0.479961 0.066 Uiso 1 1 calc R U . . .
C4 C 0.1204(17) 0.9114(17) 0.5483(7) 0.058(4) Uani 1 1 d . U . . .
H4C H 0.023469 0.909190 0.558057 0.070 Uiso 1 1 calc R U . . .
S1 S 0.8023(7) 0.9283(6) 0.5963(3) 0.0367(19) Uani 1 1 d . U . . .
S2 S 0.5509(8) 1.1119(8) 0.6033(3) 0.049(2) Uani 1 1 d . U . . .

loop_
_atom_site_aniso_label
_atom_site_aniso_U_11
_atom_site_aniso_U_22
_atom_site_aniso_U_33
_atom_site_aniso_U_23
_atom_site_aniso_U_13
_atom_site_aniso_U_12
Cu1 0.031(3) 0.029(4) 0.051(5) 0.002(3) 0.0008(17) 0.0143(18)
Cu2 0.038(3) 0.033(3) 0.065(4) -0.006(3) -0.004(3) 0.018(2)
Cu3 0.033(3) 0.039(4) 0.062(5) -0.008(4) -0.0038(19) 0.020(2)
B1 0.037(7) 0.020(5) 0.060(9) 0.008(5) 0.000(6) 0.011(5)
B2 0.038(8) 0.023(7) 0.066(8) -0.002(6) -0.009(7) 0.012(6)
B3 0.035(7) 0.021(7) 0.074(9) 0.003(6) 0.002(7) 0.015(6)
B4 0.033(8) 0.021(7) 0.066(7) 0.016(6) 0.003(6) 0.012(6)
B5 0.028(7) 0.029(7) 0.084(11) 0.013(7) 0.001(6) 0.015(5)
B6 0.037(8) 0.032(7) 0.072(8) -0.002(6) 0.006(7) 0.007(6)
B7 0.042(9) 0.026(7) 0.083(8) -0.007(7) 0.007(7) 0.009(6)
B8 0.037(7) 0.021(7) 0.079(10) -0.001(7) -0.001(6) 0.017(5)
B9 0.031(7) 0.029(8) 0.075(8) 0.017(7) 0.010(7) 0.010(6)
B10 0.041(8) 0.022(7) 0.097(9) 0.020(7) 0.000(7) 0.020(6)
B11 0.026(6) 0.032(7) 0.068(7) -0.004(6) -0.005(6) 0.017(6)
B12 0.043(7) 0.032(7) 0.071(9) 0.009(7) -0.007(6) 0.006(6)
B13 0.036(8) 0.048(7) 0.089(10) -0.017(7) -0.021(7) 0.032(6)
B14 0.033(7) 0.049(9) 0.064(8) -0.005(6) 0.003(6) 0.015(7)
B15 0.020(7) 0.028(7) 0.062(8) 0.006(6) -0.002(6) 0.005(6)
B16 0.052(9) 0.033(7) 0.061(9) -0.008(6) -0.006(7) 0.022(6)
B17 0.019(7) 0.037(7) 0.074(10) 0.006(6) -0.004(6) 0.008(6)
B18 0.059(9) 0.052(8) 0.087(10) 0.009(8) -0.024(7) 0.028(8)
B19 0.050(9) 0.045(9) 0.062(8) 0.006(6) -0.004(6) 0.006(7)
B20 0.039(7) 0.049(9) 0.060(9) 0.002(7) 0.010(6) 0.018(6)
C1 0.046(7) 0.013(6) 0.102(10) 0.009(5) 0.003(7) 0.014(5)
C2 0.047(7) 0.039(7) 0.111(10) -0.002(7) 0.008(7) 0.024(7)
C3 0.032(6) 0.047(7) 0.074(8) -0.003(6) -0.014(6) 0.011(6)
C4 0.032(6) 0.058(8) 0.095(10) -0.002(7) -0.003(6) 0.030(6)
S1 0.031(4) 0.021(3) 0.049(5) 0.008(3) 0.007(4) 0.006(3)
S2 0.039(4) 0.026(4) 0.075(6) -0.002(4) -0.015(4) 0.012(3)

loop_
_atom_type_symbol
_atom_type_description
_atom_type_scat_dispersion_real
_atom_type_scat_dispersion_imag
_atom_type_scat_source
H H 0.0000 0.0000 'International Tables Vol C Tables 4.2.6.8 and 6.1.1.4'
B B 0.0000 0.0000 'International Tables Vol C Tables 4.2.6.8 and 6.1.1.4'
C C 0.0000 0.0000 'International Tables Vol C Tables 4.2.6.8 and 6.1.1.4'
S S 0.0000 0.0000 'International Tables Vol C Tables 4.2.6.8 and 6.1.1.4'
Cu Cu 0.0000 0.0000 'International Tables Vol C Tables 4.2.6.8 and 6.1.1.4'

loop_
_geom_angle_atom_site_label_1
_geom_angle_atom_site_label_2
_geom_angle_atom_site_label_3
_geom_angle
_geom_angle_site_symmetry_1
_geom_angle_site_symmetry_3
_geom_angle_publ_flag
S1 Cu1 S1 179.2(6) 5_676 . ?
S1 Cu1 Cu2 129.0(4) 5_676 . ?
S1 Cu1 Cu2 50.3(2) . . ?
S1 Cu1 Cu2 50.3(2) 5_676 5_676 ?
S1 Cu1 Cu2 129.0(4) . 5_676 ?
Cu2 Cu1 Cu2 85.4(3) . 5_676 ?
S1 Cu2 S2 170.6(4) . . ?
S1 Cu2 Cu3 137.3(3) . . ?
S2 Cu2 Cu3 51.3(3) . . ?
S1 Cu2 Cu1 51.6(3) . . ?
S2 Cu2 Cu1 131.4(3) . . ?
Cu3 Cu2 Cu1 93.9(2) . . ?
S2 Cu3 S2 178.4(6) 5_676 . ?
S2 Cu3 Cu2 52.3(3) 5_676 5_676 ?
S2 Cu3 Cu2 126.3(4) . 5_676 ?
S2 Cu3 Cu2 126.3(4) 5_676 . ?
S2 Cu3 Cu2 52.3(3) . . ?
Cu2 Cu3 Cu2 86.7(3) 5_676 . ?
B6 B1 B4 108.9(12) . . ?
B6 B1 B5 62.2(11) . . ?
B4 B1 B5 59.5(10) . . ?
B6 B1 B3 106.3(12) . . ?
B4 B1 B3 59.1(10) . . ?
B5 B1 B3 106.5(11) . . ?
B6 B1 B2 60.4(10) . . ?
B4 B1 B2 108.8(12) . . ?
B5 B1 B2 110.7(12) . . ?
B3 B1 B2 59.4(10) . . ?
B6 B1 S1 118.9(12) . . ?
B4 B1 S1 123.4(12) . . ?
B5 B1 S1 119.7(11) . . ?
B3 B1 S1 125.9(11) . . ?
B2 B1 S1 120.0(11) . . ?
B8 B2 B6 104.8(13) . . ?
B8 B2 B7 59.8(10) . . ?
B6 B2 B7 58.4(10) . . ?
B8 B2 B3 58.7(10) . . ?
B6 B2 B3 104.5(13) . . ?
B7 B2 B3 106.1(13) . . ?
B8 B2 B1 106.1(13) . . ?
B6 B2 B1 57.5(10) . . ?
B7 B2 B1 105.2(13) . . ?
B3 B2 B1 60.0(10) . . ?
B8 B2 H2B 122.9 . . ?
B6 B2 H2B 124.5 . . ?
B7 B2 H2B 122.8 . . ?
B3 B2 H2B 122.9 . . ?
B1 B2 H2B 123.1 . . ?
B9 B3 B8 60.8(11) . . ?
B9 B3 B4 63.0(10) . . ?
B8 B3 B4 110.3(12) . . ?
B9 B3 B2 110.4(13) . . ?
B8 B3 B2 59.7(10) . . ?
B4 B3 B2 109.9(13) . . ?
B9 B3 B1 109.6(12) . . ?
B8 B3 B1 107.3(13) . . ?
B4 B3 B1 59.2(10) . . ?
B2 B3 B1 60.6(10) . . ?
B9 B3 H3 119.4 . . ?
B8 B3 H3 121.7 . . ?
B4 B3 H3 120.0 . . ?
B2 B3 H3 120.7 . . ?
B1 B3 H3 122.3 . . ?
B10 B4 B5 58.9(10) . . ?
B10 B4 B3 104.1(13) . . ?
B5 B4 B3 109.6(14) . . ?
B10 B4 B1 105.7(13) . . ?
B5 B4 B1 60.9(10) . . ?
B3 B4 B1 61.7(10) . . ?
B10 B4 B9 58.5(10) . . ?
B5 B4 B9 107.7(14) . . ?
B3 B4 B9 57.9(10) . . ?
B1 B4 B9 107.6(13) . . ?
B10 B4 H4 124.8 . . ?
B5 B4 H4 120.7 . . ?
B3 B4 H4 122.2 . . ?
B1 B4 H4 121.2 . . ?
B9 B4 H4 122.8 . . ?
B10 B5 B4 59.0(9) . . ?
B10 B5 B1 104.8(12) . . ?
B4 B5 B1 59.6(10) . . ?
B10 B5 C2 58.9(11) . . ?
B4 B5 C2 105.6(12) . . ?
B1 B5 C2 103.5(12) . . ?
B10 B5 B6 104.5(13) . . ?
B4 B5 B6 105.3(13) . . ?
B1 B5 B6 57.5(10) . . ?
C2 B5 B6 58.1(10) . . ?
B10 B5 H5 123.5 . . ?
B4 B5 H5 122.6 . . ?
B1 B5 H5 124.2 . . ?
C2 B5 H5 123.9 . . ?
B6 B5 H5 124.1 . . ?
B1 B6 B7 110.9(14) . . ?
B1 B6 C2 107.7(15) . . ?
B7 B6 C2 58.8(11) . . ?
B1 B6 B2 62.1(10) . . ?
B7 B6 B2 60.9(10) . . ?
C2 B6 B2 107.0(13) . . ?
B1 B6 B5 60.3(10) . . ?
B7 B6 B5 110.0(15) . . ?
C2 B6 B5 60.6(10) . . ?
B2 B6 B5 110.6(14) . . ?
B1 B6 H6 120.4 . . ?
B7 B6 H6 120.5 . . ?
C2 B6 H6 123.3 . . ?
B2 B6 H6 120.6 . . ?
B5 B6 H6 120.1 . . ?
C2 B7 B6 61.0(11) . . ?
C2 B7 C1 56.3(11) . . ?
B6 B7 C1 104.1(14) . . ?
C2 B7 B8 104.0(15) . . ?
B6 B7 B8 106.2(14) . . ?
C1 B7 B8 57.6(10) . . ?
C2 B7 B2 108.5(13) . . ?
B6 B7 B2 60.7(10) . . ?
C1 B7 B2 104.8(13) . . ?
B8 B7 B2 59.4(10) . . ?
C2 B7 H7 122.8 . . ?
B6 B7 H7 122.1 . . ?
C1 B7 H7 125.6 . . ?
B8 B7 H7 123.9 . . ?
B2 B7 H7 121.4 . . ?
C1 B8 B3 105.4(13) . . ?
C1 B8 B2 108.3(13) . . ?
B3 B8 B2 61.6(10) . . ?
C1 B8 B9 59.6(11) . . ?
B3 B8 B9 59.4(10) . . ?
B2 B8 B9 110.8(13) . . ?
C1 B8 B7 60.5(10) . . ?
B3 B8 B7 109.2(13) . . ?
B2 B8 B7 60.9(10) . . ?
B9 B8 B7 110.4(14) . . ?
C1 B8 H8 123.2 . . ?
B3 B8 H8 122.4 . . ?
B2 B8 H8 119.9 . . ?
B9 B8 H8 120.4 . . ?
B7 B8 H8 120.1 . . ?
C1 B9 B10 59.4(11) . . ?
C1 B9 B3 104.7(14) . . ?
B10 B9 B3 104.1(13) . . ?
C1 B9 B8 58.2(10) . . ?
B10 B9 B8 105.6(15) . . ?
B3 B9 B8 59.8(10) . . ?
C1 B9 B4 104.6(13) . . ?
B10 B9 B4 57.3(9) . . ?
B3 B9 B4 59.1(10) . . ?
B8 B9 B4 106.5(13) . . ?
C1 B9 H9 123.8 . . ?
B10 B9 H9 124.0 . . ?
B3 B9 H9 123.5 . . ?
B8 B9 H9 122.4 . . ?
B4 B9 H9 123.4 . . ?
B5 B10 B4 62.2(10) . . ?
B5 B10 C1 110.1(14) . . ?
B4 B10 C1 110.5(12) . . ?
B5 B10 C2 63.4(11) . . ?
B4 B10 C2 111.6(13) . . ?
C1 B10 C2 56.9(11) . . ?
B5 B10 B9 115.0(12) . . ?
B4 B10 B9 64.2(10) . . ?
C1 B10 B9 60.0(11) . . ?
C2 B10 B9 108.4(14) . . ?
B5 B10 H10 117.5 . . ?
B4 B10 H10 118.4 . . ?
C1 B10 H10 122.9 . . ?
C2 B10 H10 121.8 . . ?
B9 B10 H10 118.8 . . ?
B12 B11 B13 62.7(11) . . ?
B12 B11 B20 60.0(11) . . ?
B13 B11 B20 107.3(13) . . ?
B12 B11 B15 105.7(13) . . ?
B13 B11 B15 102.6(11) . . ?
B20 B11 B15 57.9(10) . . ?
B12 B11 B14 108.0(13) . . ?
B13 B11 B14 56.5(10) . . ?
B20 B11 B14 105.9(12) . . ?
B15 B11 B14 58.5(10) . . ?
B12 B11 S2 122.8(12) . . ?
B13 B11 S2 123.4(12) . . ?
B20 B11 S2 123.7(11) . . ?
B15 B11 S2 123.5(11) . . ?
B14 B11 S2 121.1(13) . . ?
B11 B12 B20 61.2(10) . . ?
B11 B12 B18 107.3(14) . . ?
B20 B12 B18 106.6(13) . . ?
B11 B12 B19 109.2(14) . . ?
B20 B12 B19 60.3(12) . . ?
B18 B12 B19 58.5(11) . . ?
B11 B12 B13 58.7(10) . . ?
B20 B12 B13 105.2(13) . . ?
B18 B12 B13 58.2(11) . . ?
B19 B12 B13 104.2(14) . . ?
B11 B12 H12 120.7 . . ?
B20 B12 H12 122.0 . . ?
B18 B12 H12 123.0 . . ?
B19 B12 H12 122.4 . . ?
B13 B12 H12 124.8 . . ?
C4 B13 B14 62.6(11) . . ?
C4 B13 B11 112.6(13) . . ?
B14 B13 B11 63.9(11) . . ?
C4 B13 B18 59.6(12) . . ?
B14 B13 B18 110.9(15) . . ?
B11 B13 B18 108.8(14) . . ?
C4 B13 B12 108.5(14) . . ?
B14 B13 B12 110.5(13) . . ?
B11 B13 B12 58.5(10) . . ?
B18 B13 B12 60.2(11) . . ?
C4 B13 H13 120.0 . . ?
B14 B13 H13 118.1 . . ?
B11 B13 H13 119.8 . . ?
B18 B13 H13 121.6 . . ?
B12 B13 H13 122.3 . . ?
B13 B14 C4 57.7(11) . . ?
B13 B14 B15 105.9(14) . . ?
C4 B14 B15 105.2(14) . . ?
B13 B14 B17 106.6(16) . . ?
C4 B14 B17 60.2(11) . . ?
B15 B14 B17 58.9(10) . . ?
B13 B14 B11 59.5(10) . . ?
C4 B14 B11 105.3(15) . . ?
B15 B14 B11 59.7(10) . . ?
B17 B14 B11 107.4(14) . . ?
B13 B14 H14 123.1 . . ?
C4 B14 H14 123.7 . . ?
B15 B14 H14 123.2 . . ?
B17 B14 H14 121.8 . . ?
B11 B14 H14 122.3 . . ?
B16 B15 B20 59.5(10) . . ?
B16 B15 B17 60.2(11) . . ?
B20 B15 B17 110.0(14) . . ?
B16 B15 B14 108.4(14) . . ?
B20 B15 B14 111.1(14) . . ?
B17 B15 B14 60.7(10) . . ?
B16 B15 B11 108.0(13) . . ?
B20 B15 B11 61.1(11) . . ?
B17 B15 B11 110.5(12) . . ?
B14 B15 B11 61.8(10) . . ?
B16 B15 H15 122.6 . . ?
B20 B15 H15 120.2 . . ?
B17 B15 H15 120.4 . . ?
B14 B15 H15 120.2 . . ?
B11 B15 H15 120.5 . . ?
C3 B16 B15 106.9(14) . . ?
C3 B16 B19 58.9(11) . . ?
B15 B16 B19 111.9(14) . . ?
C3 B16 B20 108.5(14) . . ?
B15 B16 B20 61.1(11) . . ?
B19 B16 B20 63.5(12) . . ?
C3 B16 B17 60.2(11) . . ?
B15 B16 B17 61.0(10) . . ?
B19 B16 B17 111.3(15) . . ?
B20 B16 B17 111.9(14) . . ?
C3 B16 H16 123.7 . . ?
B15 B16 H16 121.0 . . ?
B19 B16 H16 118.9 . . ?
B20 B16 H16 119.3 . . ?
B17 B16 H16 119.4 . . ?
C3 B17 B16 57.2(11) . . ?
C3 B17 B15 102.9(13) . . ?
B16 B17 B15 58.8(10) . . ?
C3 B17 C4 58.0(10) . . ?
B16 B17 C4 104.6(14) . . ?
B15 B17 C4 105.4(12) . . ?
C3 B17 B14 104.5(14) . . ?
B16 B17 B14 107.0(13) . . ?
B15 B17 B14 60.4(10) . . ?
C4 B17 B14 59.0(11) . . ?
C3 B17 H17 125.3 . . ?
B16 B17 H17 123.3 . . ?
B15 B17 H17 123.4 . . ?
C4 B17 H17 123.5 . . ?
B14 B17 H17 122.1 . . ?
C3 B18 C4 59.6(11) . . ?
C3 B18 B13 102.8(14) . . ?
C4 B18 B13 57.2(11) . . ?
C3 B18 B19 57.3(12) . . ?
C4 B18 B19 107.9(15) . . ?
B13 B18 B19 108.8(15) . . ?
C3 B18 B12 104.2(14) . . ?
C4 B18 B12 107.8(14) . . ?
B13 B18 B12 61.6(11) . . ?
B19 B18 B12 60.9(12) . . ?
C3 B18 H18 125.8 . . ?
C4 B18 H18 122.1 . . ?
B13 B18 H18 123.1 . . ?
B19 B18 H18 121.1 . . ?
B12 B18 H18 121.5 . . ?
C3 B19 B16 58.4(11) . . ?
C3 B19 B18 58.6(12) . . ?
B16 B19 B18 106.3(16) . . ?
C3 B19 B20 104.0(15) . . ?
B16 B19 B20 58.3(11) . . ?
B18 B19 B20 107.1(15) . . ?
C3 B19 B12 105.0(16) . . ?
B16 B19 B12 105.2(15) . . ?
B18 B19 B12 60.6(12) . . ?
B20 B19 B12 58.9(11) . . ?
C3 B19 H19 124.4 . . ?
B16 B19 H19 123.4 . . ?
B18 B19 H19 121.7 . . ?
B20 B19 H19 123.4 . . ?
B12 B19 H19 123.0 . . ?
B16 B20 B15 59.3(11) . . ?
B16 B20 B12 106.7(15) . . ?
B15 B20 B12 107.2(14) . . ?
B16 B20 B11 107.7(14) . . ?
B15 B20 B11 61.0(10) . . ?
B12 B20 B11 58.8(10) . . ?
B16 B20 B19 58.2(11) . . ?
B15 B20 B19 106.3(14) . . ?
B12 B20 B19 60.8(11) . . ?
B11 B20 B19 107.7(14) . . ?
B16 B20 H20 122.8 . . ?
B15 B20 H20 122.1 . . ?
B12 B20 H20 122.3 . . ?
B11 B20 H20 121.6 . . ?
B19 B20 H20 122.4 . . ?
C2 C1 B8 111.4(12) . . ?
C2 C1 B10 62.2(11) . . ?
B8 C1 B10 109.7(12) . . ?
C2 C1 B9 113.3(13) . . ?
B8 C1 B9 62.2(11) . . ?
B10 C1 B9 60.6(10) . . ?
C2 C1 B7 61.1(11) . . ?
B8 C1 B7 61.9(11) . . ?
B10 C1 B7 111.0(13) . . ?
B9 C1 B7 113.8(12) . . ?
C2 C1 H1 119.0 . . ?
B8 C1 H1 120.2 . . ?
B10 C1 H1 120.9 . . ?
B9 C1 H1 118.1 . . ?
B7 C1 H1 119.1 . . ?
C1 C2 B7 62.6(11) . . ?
C1 C2 B10 60.9(12) . . ?
B7 C2 B10 111.2(13) . . ?
C1 C2 B6 108.4(12) . . ?
B7 C2 B6 60.2(10) . . ?
B10 C2 B6 106.1(12) . . ?
C1 C2 B5 108.7(13) . . ?
B7 C2 B5 111.8(12) . . ?
B10 C2 B5 57.7(10) . . ?
B6 C2 B5 61.3(10) . . ?
C1 C2 H2 120.6 . . ?
B7 C2 H2 118.4 . . ?
B10 C2 H2 122.4 . . ?
B6 C2 H2 122.6 . . ?
B5 C2 H2 120.9 . . ?
B16 C3 B19 62.7(11) . . ?
B16 C3 B18 114.0(13) . . ?
B19 C3 B18 64.1(12) . . ?
B16 C3 C4 113.0(14) . . ?
B19 C3 C4 114.8(14) . . ?
B18 C3 C4 61.1(11) . . ?
B16 C3 B17 62.5(11) . . ?
B19 C3 B17 116.5(14) . . ?
B18 C3 B17 114.9(14) . . ?
C4 C3 B17 63.2(11) . . ?
B16 C3 H3C 118.9 . . ?
B19 C3 H3C 116.3 . . ?
B18 C3 H3C 118.0 . . ?
C4 C3 H3C 118.9 . . ?
B17 C3 H3C 116.7 . . ?
B13 C4 C3 107.1(13) . . ?
B13 C4 B18 63.2(12) . . ?
C3 C4 B18 59.3(11) . . ?
B13 C4 B14 59.8(10) . . ?
C3 C4 B14 106.5(13) . . ?
B18 C4 B14 111.6(13) . . ?
B13 C4 B17 108.8(13) . . ?
C3 C4 B17 58.8(10) . . ?
B18 C4 B17 109.7(14) . . ?
B14 C4 B17 60.8(11) . . ?
B13 C4 H4C 121.0 . . ?
C3 C4 H4C 124.0 . . ?
B18 C4 H4C 119.0 . . ?
B14 C4 H4C 121.1 . . ?
B17 C4 H4C 121.3 . . ?
B1 S1 Cu2 107.2(6) . . ?
B1 S1 Cu1 99.7(7) . . ?
Cu2 S1 Cu1 78.1(3) . . ?
B11 S2 Cu3 102.9(7) . . ?
B11 S2 Cu2 106.3(6) . . ?
Cu3 S2 Cu2 76.4(4) . . ?

loop_
_geom_bond_atom_site_label_1
_geom_bond_atom_site_label_2
_geom_bond_distance
_geom_bond_site_symmetry_2
_geom_bond_publ_flag
Cu1 S1 2.160(8) 5_676 ?
Cu1 S1 2.160(8) . ?
Cu1 Cu2 2.699(8) . ?
Cu1 Cu2 2.699(8) 5_676 ?
Cu2 S1 2.122(9) . ?
Cu2 S2 2.172(9) . ?
Cu2 Cu3 2.667(8) . ?
Cu3 S2 2.143(9) 5_676 ?
Cu3 S2 2.143(9) . ?
B1 B6 1.73(3) . ?
B1 B4 1.76(2) . ?
B1 B5 1.78(2) . ?
B1 B3 1.80(2) . ?
B1 B2 1.81(2) . ?
B1 S1 1.861(16) . ?
B2 B8 1.76(3) . ?
B2 B6 1.78(3) . ?
B2 B7 1.78(2) . ?
B2 B3 1.79(3) . ?
B2 H2B 1.1200 . ?
B3 B9 1.73(2) . ?
B3 B8 1.74(2) . ?
B3 B4 1.75(2) . ?
B3 H3 1.1200 . ?
B4 B10 1.70(2) . ?
B4 B5 1.75(3) . ?
B4 B9 1.82(2) . ?
B4 H4 1.1200 . ?
B5 B10 1.70(2) . ?
B5 C2 1.80(3) . ?
B5 B6 1.81(3) . ?
B5 H5 1.1200 . ?
B6 B7 1.74(2) . ?
B6 C2 1.75(3) . ?
B6 H6 1.1200 . ?
B7 C2 1.71(3) . ?
B7 C1 1.74(3) . ?
B7 B8 1.76(3) . ?
B7 H7 1.1200 . ?
B8 C1 1.69(2) . ?
B8 B9 1.76(3) . ?
B8 H8 1.1200 . ?
B9 C1 1.71(3) . ?
B9 B10 1.72(2) . ?
B9 H9 1.1200 . ?
B10 C1 1.70(3) . ?
B10 C2 1.72(3) . ?
B10 H10 1.1200 . ?
B11 B12 1.74(3) . ?
B11 B13 1.75(2) . ?
B11 B20 1.78(3) . ?
B11 B15 1.78(2) . ?
B11 B14 1.82(3) . ?
B11 S2 1.856(19) . ?
B12 B20 1.76(3) . ?
B12 B18 1.79(3) . ?
B12 B19 1.80(3) . ?
B12 B13 1.82(3) . ?
B12 H12 1.1200 . ?
B13 C4 1.65(2) . ?
B13 B14 1.69(3) . ?
B13 B18 1.75(3) . ?
B13 H13 1.1200 . ?
B14 C4 1.73(3) . ?
B14 B15 1.76(3) . ?
B14 B17 1.77(3) . ?
B14 H14 1.1200 . ?
B15 B16 1.70(2) . ?
B15 B20 1.73(3) . ?
B15 B17 1.73(2) . ?
B15 H15 1.1200 . ?
B16 C3 1.63(3) . ?
B16 B19 1.70(3) . ?
B16 B20 1.70(3) . ?
B16 B17 1.72(3) . ?
B16 H16 1.1200 . ?
B17 C3 1.68(3) . ?
B17 C4 1.76(2) . ?
B17 H17 1.1200 . ?
B18 C3 1.66(3) . ?
B18 C4 1.70(3) . ?
B18 B19 1.75(3) . ?
B18 H18 1.1200 . ?
B19 C3 1.64(3) . ?
B19 B20 1.79(3) . ?
B19 H19 1.1200 . ?
B20 H20 1.1200 . ?
C1 C2 1.63(2) . ?
C1 H1 1.1200 . ?
C2 H2 1.1200 . ?
C3 C4 1.67(3) . ?
C3 H3C 1.1200 . ?
C4 H4C 1.1200 . ?

loop_
_geom_torsion_atom_site_label_1
_geom_torsion_atom_site_label_2
_geom_torsion_atom_site_label_3
_geom_torsion_atom_site_label_4
_geom_torsion
_geom_torsion_site_symmetry_1
_geom_torsion_site_symmetry_2
_geom_torsion_site_symmetry_3
_geom_torsion_site_symmetry_4
_geom_torsion_publ_flag
B6 B1 B2 B8 97.5(14) . . . . ?
B4 B1 B2 B8 -4.0(16) . . . . ?
B5 B1 B2 B8 59.6(16) . . . . ?
B3 B1 B2 B8 -37.7(11) . . . . ?
S1 B1 B2 B8 -154.2(12) . . . . ?
B4 B1 B2 B6 -101.6(14) . . . . ?
B5 B1 B2 B6 -37.9(13) . . . . ?
B3 B1 B2 B6 -135.3(13) . . . . ?
S1 B1 B2 B6 108.2(15) . . . . ?
B6 B1 B2 B7 35.2(13) . . . . ?
B4 B1 B2 B7 -66.3(16) . . . . ?
B5 B1 B2 B7 -2.7(18) . . . . ?
B3 B1 B2 B7 -100.1(13) . . . . ?
S1 B1 B2 B7 143.5(13) . . . . ?
B6 B1 B2 B3 135.3(13) . . . . ?
B4 B1 B2 B3 33.7(11) . . . . ?
B5 B1 B2 B3 97.4(13) . . . . ?
S1 B1 B2 B3 -116.5(14) . . . . ?
B8 B2 B3 B9 34.9(12) . . . . ?
B6 B2 B3 B9 -63.8(15) . . . . ?
B7 B2 B3 B9 -3.0(16) . . . . ?
B1 B2 B3 B9 -101.6(13) . . . . ?
B6 B2 B3 B8 -98.7(13) . . . . ?
B7 B2 B3 B8 -37.9(12) . . . . ?
B1 B2 B3 B8 -136.5(12) . . . . ?
B8 B2 B3 B4 102.5(13) . . . . ?
B6 B2 B3 B4 3.8(15) . . . . ?
B7 B2 B3 B4 64.5(14) . . . . ?
B1 B2 B3 B4 -34.0(11) . . . . ?
B8 B2 B3 B1 136.5(12) . . . . ?
B6 B2 B3 B1 37.8(11) . . . . ?
B7 B2 B3 B1 98.6(13) . . . . ?
B6 B1 B3 B9 63.4(18) . . . . ?
B4 B1 B3 B9 -39.3(13) . . . . ?
B5 B1 B3 B9 -1.8(18) . . . . ?
B2 B1 B3 B9 102.9(15) . . . . ?
S1 B1 B3 B9 -150.2(13) . . . . ?
B6 B1 B3 B8 -1.1(17) . . . . ?
B4 B1 B3 B8 -103.7(13) . . . . ?
B5 B1 B3 B8 -66.2(16) . . . . ?
B2 B1 B3 B8 38.5(12) . . . . ?
S1 B1 B3 B8 145.3(14) . . . . ?
B6 B1 B3 B4 102.6(14) . . . . ?
B5 B1 B3 B4 37.5(13) . . . . ?
B2 B1 B3 B4 142.2(13) . . . . ?
S1 B1 B3 B4 -111.0(16) . . . . ?
B6 B1 B3 B2 -39.6(12) . . . . ?
B4 B1 B3 B2 -142.2(13) . . . . ?
B5 B1 B3 B2 -104.7(14) . . . . ?
S1 B1 B3 B2 106.8(16) . . . . ?
B9 B3 B4 B10 37.5(13) . . . . ?
B8 B3 B4 B10 -1.9(18) . . . . ?
B2 B3 B4 B10 -65.9(15) . . . . ?
B1 B3 B4 B10 -100.5(13) . . . . ?
B9 B3 B4 B5 99.1(14) . . . . ?
B8 B3 B4 B5 59.6(15) . . . . ?
B2 B3 B4 B5 -4.4(15) . . . . ?
B1 B3 B4 B5 -38.9(11) . . . . ?
B9 B3 B4 B1 138.0(14) . . . . ?
B8 B3 B4 B1 98.6(14) . . . . ?
B2 B3 B4 B1 34.6(11) . . . . ?
B8 B3 B4 B9 -39.4(13) . . . . ?
B2 B3 B4 B9 -103.4(14) . . . . ?
B1 B3 B4 B9 -138.0(14) . . . . ?
B6 B1 B4 B10 -0.3(16) . . . . ?
B5 B1 B4 B10 -39.5(12) . . . . ?
B3 B1 B4 B10 97.8(13) . . . . ?
B2 B1 B4 B10 63.9(15) . . . . ?
S1 B1 B4 B10 -147.1(13) . . . . ?
B6 B1 B4 B5 39.2(12) . . . . ?
B3 B1 B4 B5 137.4(13) . . . . ?
B2 B1 B4 B5 103.5(14) . . . . ?
S1 B1 B4 B5 -107.6(14) . . . . ?
B6 B1 B4 B3 -98.1(14) . . . . ?
B5 B1 B4 B3 -137.4(13) . . . . ?
B2 B1 B4 B3 -33.9(12) . . . . ?
S1 B1 B4 B3 115.1(14) . . . . ?
B6 B1 B4 B9 -61.6(15) . . . . ?
B5 B1 B4 B9 -100.8(14) . . . . ?
B3 B1 B4 B9 36.5(11) . . . . ?
B2 B1 B4 B9 2.6(16) . . . . ?
S1 B1 B4 B9 151.6(13) . . . . ?
B3 B4 B5 B10 -95.0(14) . . . . ?
B1 B4 B5 B10 -134.3(14) . . . . ?
B9 B4 B5 B10 -33.5(12) . . . . ?
B10 B4 B5 B1 134.3(14) . . . . ?
B3 B4 B5 B1 39.3(11) . . . . ?
B9 B4 B5 B1 100.7(13) . . . . ?
B10 B4 B5 C2 37.5(13) . . . . ?
B3 B4 B5 C2 -57.5(15) . . . . ?
B1 B4 B5 C2 -96.8(13) . . . . ?
B9 B4 B5 C2 4.0(16) . . . . ?
B10 B4 B5 B6 98.0(14) . . . . ?
B3 B4 B5 B6 3.0(14) . . . . ?
B1 B4 B5 B6 -36.3(11) . . . . ?
B9 B4 B5 B6 64.5(14) . . . . ?
B6 B1 B5 B10 -98.0(14) . . . . ?
B4 B1 B5 B10 39.4(12) . . . . ?
B3 B1 B5 B10 2.1(17) . . . . ?
B2 B1 B5 B10 -60.8(17) . . . . ?
S1 B1 B5 B10 152.9(13) . . . . ?
B6 B1 B5 B4 -137.4(13) . . . . ?
B3 B1 B5 B4 -37.3(12) . . . . ?
B2 B1 B5 B4 -100.2(14) . . . . ?
S1 B1 B5 B4 113.5(14) . . . . ?
B6 B1 B5 C2 -37.1(12) . . . . ?
B4 B1 B5 C2 100.3(13) . . . . ?
B3 B1 B5 C2 63.0(16) . . . . ?
B2 B1 B5 C2 0.1(17) . . . . ?
S1 B1 B5 C2 -146.2(13) . . . . ?
B4 B1 B5 B6 137.4(13) . . . . ?
B3 B1 B5 B6 100.1(14) . . . . ?
B2 B1 B5 B6 37.2(13) . . . . ?
S1 B1 B5 B6 -109.1(15) . . . . ?
B4 B1 B6 B7 63.8(17) . . . . ?
B5 B1 B6 B7 101.8(16) . . . . ?
B3 B1 B6 B7 1.5(18) . . . . ?
B2 B1 B6 B7 -37.6(13) . . . . ?
S1 B1 B6 B7 -147.7(13) . . . . ?
B4 B1 B6 C2 1.1(16) . . . . ?
B5 B1 B6 C2 39.2(11) . . . . ?
B3 B1 B6 C2 -61.1(15) . . . . ?
B2 B1 B6 C2 -100.3(14) . . . . ?
S1 B1 B6 C2 149.6(12) . . . . ?
B4 B1 B6 B2 101.4(13) . . . . ?
B5 B1 B6 B2 139.5(13) . . . . ?
B3 B1 B6 B2 39.1(12) . . . . ?
S1 B1 B6 B2 -110.1(14) . . . . ?
B4 B1 B6 B5 -38.1(12) . . . . ?
B3 B1 B6 B5 -100.3(12) . . . . ?
B2 B1 B6 B5 -139.5(13) . . . . ?
S1 B1 B6 B5 110.4(14) . . . . ?
B8 B2 B6 B1 -99.9(14) . . . . ?
B7 B2 B6 B1 -139.2(15) . . . . ?
B3 B2 B6 B1 -39.0(11) . . . . ?
B8 B2 B6 B7 39.3(14) . . . . ?
B3 B2 B6 B7 100.2(14) . . . . ?
B1 B2 B6 B7 139.2(15) . . . . ?
B8 B2 B6 C2 1.5(17) . . . . ?
B7 B2 B6 C2 -37.8(13) . . . . ?
B3 B2 B6 C2 62.4(16) . . . . ?
B1 B2 B6 C2 101.4(15) . . . . ?
B8 B2 B6 B5 -62.8(16) . . . . ?
B7 B2 B6 B5 -102.1(15) . . . . ?
B3 B2 B6 B5 -1.9(16) . . . . ?
B1 B2 B6 B5 37.1(11) . . . . ?
B10 B5 B6 B1 98.5(13) . . . . ?
B4 B5 B6 B1 37.2(11) . . . . ?
C2 B5 B6 B1 136.3(13) . . . . ?
B10 B5 B6 B7 -4.8(16) . . . . ?
B4 B5 B6 B7 -66.0(15) . . . . ?
B1 B5 B6 B7 -103.2(14) . . . . ?
C2 B5 B6 B7 33.0(12) . . . . ?
B10 B5 B6 C2 -37.8(11) . . . . ?
B4 B5 B6 C2 -99.1(13) . . . . ?
B1 B5 B6 C2 -136.3(13) . . . . ?
B10 B5 B6 B2 60.6(15) . . . . ?
B4 B5 B6 B2 -0.6(16) . . . . ?
B1 B5 B6 B2 -37.9(12) . . . . ?
C2 B5 B6 B2 98.4(14) . . . . ?
B1 B6 B7 C2 -98.6(16) . . . . ?
B2 B6 B7 C2 -136.8(15) . . . . ?
B5 B6 B7 C2 -33.7(13) . . . . ?
B1 B6 B7 C1 -61.2(16) . . . . ?
C2 B6 B7 C1 37.4(12) . . . . ?
B2 B6 B7 C1 -99.3(13) . . . . ?
B5 B6 B7 C1 3.7(16) . . . . ?
B1 B6 B7 B8 -1.3(19) . . . . ?
C2 B6 B7 B8 97.3(15) . . . . ?
B2 B6 B7 B8 -39.5(13) . . . . ?
B5 B6 B7 B8 63.6(16) . . . . ?
B1 B6 B7 B2 38.2(13) . . . . ?
C2 B6 B7 B2 136.8(15) . . . . ?
B5 B6 B7 B2 103.0(14) . . . . ?
B8 B2 B7 C2 -95.6(16) . . . . ?
B6 B2 B7 C2 39.2(13) . . . . ?
B3 B2 B7 C2 -58.2(17) . . . . ?
B1 B2 B7 C2 4.4(18) . . . . ?
B8 B2 B7 B6 -134.8(16) . . . . ?
B3 B2 B7 B6 -97.4(15) . . . . ?
B1 B2 B7 B6 -34.8(13) . . . . ?
B8 B2 B7 C1 -36.7(12) . . . . ?
B6 B2 B7 C1 98.1(14) . . . . ?
B3 B2 B7 C1 0.7(16) . . . . ?
B1 B2 B7 C1 63.3(15) . . . . ?
B6 B2 B7 B8 134.8(16) . . . . ?
B3 B2 B7 B8 37.4(12) . . . . ?
B1 B2 B7 B8 100.0(15) . . . . ?
B9 B3 B8 C1 -39.3(13) . . . . ?
B4 B3 B8 C1 1.0(18) . . . . ?
B2 B3 B8 C1 102.8(14) . . . . ?
B1 B3 B8 C1 63.9(16) . . . . ?
B9 B3 B8 B2 -142.1(13) . . . . ?
B4 B3 B8 B2 -101.7(14) . . . . ?
B1 B3 B8 B2 -38.9(12) . . . . ?
B4 B3 B8 B9 40.4(13) . . . . ?
B2 B3 B8 B9 142.1(13) . . . . ?
B1 B3 B8 B9 103.2(13) . . . . ?
B9 B3 B8 B7 -102.9(15) . . . . ?
B4 B3 B8 B7 -62.6(18) . . . . ?
B2 B3 B8 B7 39.2(13) . . . . ?
B1 B3 B8 B7 0.3(17) . . . . ?
B6 B2 B8 C1 0.2(17) . . . . ?
B7 B2 B8 C1 38.9(13) . . . . ?
B3 B2 B8 C1 -98.0(14) . . . . ?
B1 B2 B8 C1 -59.7(16) . . . . ?
B6 B2 B8 B3 98.2(13) . . . . ?
B7 B2 B8 B3 136.9(14) . . . . ?
B1 B2 B8 B3 38.3(11) . . . . ?
B6 B2 B8 B9 63.8(16) . . . . ?
B7 B2 B8 B9 102.5(15) . . . . ?
B3 B2 B8 B9 -34.4(11) . . . . ?
B1 B2 B8 B9 3.9(16) . . . . ?
B6 B2 B8 B7 -38.7(13) . . . . ?
B3 B2 B8 B7 -136.9(14) . . . . ?
B1 B2 B8 B7 -98.5(14) . . . . ?
C2 B7 B8 C1 -33.3(11) . . . . ?
B6 B7 B8 C1 -96.7(14) . . . . ?
B2 B7 B8 C1 -136.8(13) . . . . ?
C2 B7 B8 B3 64.0(15) . . . . ?
B6 B7 B8 B3 0.6(18) . . . . ?
C1 B7 B8 B3 97.3(14) . . . . ?
B2 B7 B8 B3 -39.5(12) . . . . ?
C2 B7 B8 B2 103.5(13) . . . . ?
B6 B7 B8 B2 40.1(13) . . . . ?
C1 B7 B8 B2 136.8(13) . . . . ?
C2 B7 B8 B9 0.4(16) . . . . ?
B6 B7 B8 B9 -63.0(16) . . . . ?
C1 B7 B8 B9 33.7(11) . . . . ?
B2 B7 B8 B9 -103.1(14) . . . . ?
B8 B3 B9 C1 38.5(11) . . . . ?
B4 B3 B9 C1 -98.5(14) . . . . ?
B2 B3 B9 C1 4.1(16) . . . . ?
B1 B3 B9 C1 -60.8(16) . . . . ?
B8 B3 B9 B10 100.0(15) . . . . ?
B4 B3 B9 B10 -37.0(13) . . . . ?
B2 B3 B9 B10 65.6(17) . . . . ?
B1 B3 B9 B10 0.7(19) . . . . ?
B4 B3 B9 B8 -137.0(14) . . . . ?
B2 B3 B9 B8 -34.5(12) . . . . ?
B1 B3 B9 B8 -99.4(14) . . . . ?
B8 B3 B9 B4 137.0(14) . . . . ?
B2 B3 B9 B4 102.5(14) . . . . ?
B1 B3 B9 B4 37.6(13) . . . . ?
B3 B8 B9 C1 -134.9(13) . . . . ?
B2 B8 B9 C1 -99.6(13) . . . . ?
B7 B8 B9 C1 -34.1(11) . . . . ?
C1 B8 B9 B10 37.4(11) . . . . ?
B3 B8 B9 B10 -97.5(13) . . . . ?
B2 B8 B9 B10 -62.2(15) . . . . ?
B7 B8 B9 B10 3.3(16) . . . . ?
C1 B8 B9 B3 134.9(13) . . . . ?
B2 B8 B9 B3 35.3(12) . . . . ?
B7 B8 B9 B3 100.8(14) . . . . ?
C1 B8 B9 B4 97.2(14) . . . . ?
B3 B8 B9 B4 -37.6(12) . . . . ?
B2 B8 B9 B4 -2.3(16) . . . . ?
B7 B8 B9 B4 63.2(15) . . . . ?
B10 B4 B9 C1 -37.5(13) . . . . ?
B5 B4 B9 C1 -3.9(17) . . . . ?
B3 B4 B9 C1 98.6(15) . . . . ?
B1 B4 B9 C1 60.4(15) . . . . ?
B5 B4 B9 B10 33.7(13) . . . . ?
B3 B4 B9 B10 136.1(16) . . . . ?
B1 B4 B9 B10 97.9(14) . . . . ?
B10 B4 B9 B3 -136.1(16) . . . . ?
B5 B4 B9 B3 -102.5(14) . . . . ?
B1 B4 B9 B3 -38.2(12) . . . . ?
B10 B4 B9 B8 -98.2(15) . . . . ?
B5 B4 B9 B8 -64.5(15) . . . . ?
B3 B4 B9 B8 37.9(12) . . . . ?
B1 B4 B9 B8 -0.2(16) . . . . ?
B1 B5 B10 B4 -39.7(12) . . . . ?
C2 B5 B10 B4 -136.8(14) . . . . ?
B6 B5 B10 B4 -99.3(13) . . . . ?
B4 B5 B10 C1 103.2(14) . . . . ?
B1 B5 B10 C1 63.5(15) . . . . ?
C2 B5 B10 C1 -33.6(11) . . . . ?
B6 B5 B10 C1 3.9(15) . . . . ?
B4 B5 B10 C2 136.8(14) . . . . ?
B1 B5 B10 C2 97.1(14) . . . . ?
B6 B5 B10 C2 37.5(11) . . . . ?
B4 B5 B10 B9 37.8(15) . . . . ?
B1 B5 B10 B9 -2(2) . . . . ?
C2 B5 B10 B9 -98.9(17) . . . . ?
B6 B5 B10 B9 -61.5(18) . . . . ?
B3 B4 B10 B5 104.6(14) . . . . ?
B1 B4 B10 B5 40.5(12) . . . . ?
B9 B4 B10 B5 141.9(15) . . . . ?
B5 B4 B10 C1 -102.6(16) . . . . ?
B3 B4 B10 C1 2.0(18) . . . . ?
B1 B4 B10 C1 -62.0(16) . . . . ?
B9 B4 B10 C1 39.3(13) . . . . ?
B5 B4 B10 C2 -41.2(13) . . . . ?
B3 B4 B10 C2 63.4(16) . . . . ?
B1 B4 B10 C2 -0.7(17) . . . . ?
B9 B4 B10 C2 100.7(15) . . . . ?
B5 B4 B10 B9 -141.9(15) . . . . ?
B3 B4 B10 B9 -37.3(13) . . . . ?
B1 B4 B10 B9 -101.3(14) . . . . ?
C1 B9 B10 B5 99.7(16) . . . . ?
B3 B9 B10 B5 1(2) . . . . ?
B8 B9 B10 B5 62.8(18) . . . . ?
B4 B9 B10 B5 -37.1(14) . . . . ?
C1 B9 B10 B4 136.7(14) . . . . ?
B3 B9 B10 B4 37.8(13) . . . . ?
B8 B9 B10 B4 99.9(13) . . . . ?
B3 B9 B10 C1 -98.9(15) . . . . ?
B8 B9 B10 C1 -36.9(11) . . . . ?
B4 B9 B10 C1 -136.7(14) . . . . ?
C1 B9 B10 C2 31.1(12) . . . . ?
B3 B9 B10 C2 -67.8(16) . . . . ?
B8 B9 B10 C2 -5.8(16) . . . . ?
B4 B9 B10 C2 -105.6(14) . . . . ?
B13 B11 B12 B20 -133.2(13) . . . . ?
B15 B11 B12 B20 -36.9(12) . . . . ?
B14 B11 B12 B20 -98.3(13) . . . . ?
S2 B11 B12 B20 112.9(14) . . . . ?
B13 B11 B12 B18 -33.4(13) . . . . ?
B20 B11 B12 B18 99.8(14) . . . . ?
B15 B11 B12 B18 62.9(15) . . . . ?
B14 B11 B12 B18 1.5(17) . . . . ?
S2 B11 B12 B18 -147.3(13) . . . . ?
B13 B11 B12 B19 -95.3(15) . . . . ?
B20 B11 B12 B19 37.9(13) . . . . ?
B15 B11 B12 B19 1.0(17) . . . . ?
B14 B11 B12 B19 -60.4(17) . . . . ?
S2 B11 B12 B19 150.8(13) . . . . ?
B20 B11 B12 B13 133.2(13) . . . . ?
B15 B11 B12 B13 96.3(12) . . . . ?
B14 B11 B12 B13 34.9(12) . . . . ?
S2 B11 B12 B13 -113.9(15) . . . . ?
B12 B11 B13 C4 98.6(16) . . . . ?
B20 B11 B13 C4 57.2(18) . . . . ?
B15 B11 B13 C4 -2.8(19) . . . . ?
B14 B11 B13 C4 -40.6(15) . . . . ?
S2 B11 B13 C4 -148.4(14) . . . . ?
B12 B11 B13 B14 139.2(14) . . . . ?
B20 B11 B13 B14 97.9(14) . . . . ?
B15 B11 B13 B14 37.9(13) . . . . ?
S2 B11 B13 B14 -107.7(16) . . . . ?
B12 B11 B13 B18 34.5(13) . . . . ?
B20 B11 B13 B18 -6.8(17) . . . . ?
B15 B11 B13 B18 -66.8(16) . . . . ?
B14 B11 B13 B18 -104.7(16) . . . . ?
S2 B11 B13 B18 147.5(14) . . . . ?
B20 B11 B13 B12 -41.4(12) . . . . ?
B15 B11 B13 B12 -101.3(13) . . . . ?
B14 B11 B13 B12 -139.2(14) . . . . ?
S2 B11 B13 B12 113.0(15) . . . . ?
B11 B12 B13 C4 -105.6(14) . . . . ?
B20 B12 B13 C4 -64.1(16) . . . . ?
B18 B12 B13 C4 36.2(12) . . . . ?
B19 B12 B13 C4 -1.5(18) . . . . ?
B11 B12 B13 B14 -38.8(13) . . . . ?
B20 B12 B13 B14 2.7(18) . . . . ?
B18 B12 B13 B14 103.0(16) . . . . ?
B19 B12 B13 B14 65.3(17) . . . . ?
B20 B12 B13 B11 41.5(12) . . . . ?
B18 B12 B13 B11 141.8(14) . . . . ?
B19 B12 B13 B11 104.1(15) . . . . ?
B11 B12 B13 B18 -141.8(14) . . . . ?
B20 B12 B13 B18 -100.3(14) . . . . ?
B19 B12 B13 B18 -37.7(14) . . . . ?
B11 B13 B14 C4 -137.3(14) . . . . ?
B18 B13 B14 C4 -36.0(13) . . . . ?
B12 B13 B14 C4 -100.8(15) . . . . ?
C4 B13 B14 B15 98.2(14) . . . . ?
B11 B13 B14 B15 -39.1(12) . . . . ?
B18 B13 B14 B15 62.2(17) . . . . ?
B12 B13 B14 B15 -2.6(18) . . . . ?
C4 B13 B14 B17 36.6(13) . . . . ?
B11 B13 B14 B17 -100.7(14) . . . . ?
B18 B13 B14 B17 0.6(18) . . . . ?
B12 B13 B14 B17 -64.2(16) . . . . ?
C4 B13 B14 B11 137.3(14) . . . . ?
B18 B13 B14 B11 101.3(15) . . . . ?
B12 B13 B14 B11 36.5(12) . . . . ?
B12 B11 B14 B13 -37.6(13) . . . . ?
B20 B11 B14 B13 -100.6(14) . . . . ?
B15 B11 B14 B13 -135.3(15) . . . . ?
S2 B11 B14 B13 111.9(15) . . . . ?
B12 B11 B14 C4 -1.2(16) . . . . ?
B13 B11 B14 C4 36.4(12) . . . . ?
B20 B11 B14 C4 -64.1(15) . . . . ?
B15 B11 B14 C4 -98.9(14) . . . . ?
S2 B11 B14 C4 148.3(12) . . . . ?
B12 B11 B14 B15 97.7(14) . . . . ?
B13 B11 B14 B15 135.3(15) . . . . ?
B20 B11 B14 B15 34.8(12) . . . . ?
S2 B11 B14 B15 -112.8(14) . . . . ?
B12 B11 B14 B17 61.8(16) . . . . ?
B13 B11 B14 B17 99.4(16) . . . . ?
B20 B11 B14 B17 -1.1(17) . . . . ?
B15 B11 B14 B17 -35.9(12) . . . . ?
S2 B11 B14 B17 -148.7(12) . . . . ?
B13 B14 B15 B16 -62.0(15) . . . . ?
C4 B14 B15 B16 -1.9(16) . . . . ?
B17 B14 B15 B16 38.1(13) . . . . ?
B11 B14 B15 B16 -101.0(14) . . . . ?
B13 B14 B15 B20 1.7(17) . . . . ?
C4 B14 B15 B20 61.7(15) . . . . ?
B17 B14 B15 B20 101.8(14) . . . . ?
B11 B14 B15 B20 -37.4(13) . . . . ?
B13 B14 B15 B17 -100.1(16) . . . . ?
C4 B14 B15 B17 -40.1(12) . . . . ?
B11 B14 B15 B17 -139.2(15) . . . . ?
B13 B14 B15 B11 39.1(12) . . . . ?
C4 B14 B15 B11 99.1(14) . . . . ?
B17 B14 B15 B11 139.2(15) . . . . ?
B12 B11 B15 B16 -0.2(15) . . . . ?
B13 B11 B15 B16 64.7(16) . . . . ?
B20 B11 B15 B16 -38.0(12) . . . . ?
B14 B11 B15 B16 101.6(15) . . . . ?
S2 B11 B15 B16 -149.7(13) . . . . ?
B12 B11 B15 B20 37.8(13) . . . . ?
B13 B11 B15 B20 102.7(14) . . . . ?
B14 B11 B15 B20 139.6(14) . . . . ?
S2 B11 B15 B20 -111.7(15) . . . . ?
B12 B11 B15 B17 -64.3(16) . . . . ?
B13 B11 B15 B17 0.6(17) . . . . ?
B20 B11 B15 B17 -102.1(15) . . . . ?
B14 B11 B15 B17 37.5(14) . . . . ?
S2 B11 B15 B17 146.2(14) . . . . ?
B12 B11 B15 B14 -101.8(14) . . . . ?
B13 B11 B15 B14 -36.9(13) . . . . ?
B20 B11 B15 B14 -139.6(14) . . . . ?
S2 B11 B15 B14 108.7(16) . . . . ?
B20 B15 B16 C3 -102.2(15) . . . . ?
B17 B15 B16 C3 40.3(12) . . . . ?
B14 B15 B16 C3 1.9(16) . . . . ?
B11 B15 B16 C3 -63.5(15) . . . . ?
B20 B15 B16 B19 -39.5(14) . . . . ?
B17 B15 B16 B19 103.0(16) . . . . ?
B14 B15 B16 B19 64.6(17) . . . . ?
B11 B15 B16 B19 -0.8(18) . . . . ?
B17 B15 B16 B20 142.5(15) . . . . ?
B14 B15 B16 B20 104.1(14) . . . . ?
B11 B15 B16 B20 38.7(12) . . . . ?
B20 B15 B16 B17 -142.5(15) . . . . ?
B14 B15 B16 B17 -38.4(12) . . . . ?
B11 B15 B16 B17 -103.8(13) . . . . ?
B15 B16 B17 C3 134.5(13) . . . . ?
B19 B16 B17 C3 30.5(13) . . . . ?
B20 B16 B17 C3 99.4(16) . . . . ?
C3 B16 B17 B15 -134.5(13) . . . . ?
B19 B16 B17 B15 -104.0(15) . . . . ?
B20 B16 B17 B15 -35.1(14) . . . . ?
C3 B16 B17 C4 -35.1(12) . . . . ?
B15 B16 B17 C4 99.4(13) . . . . ?
B19 B16 B17 C4 -4.6(18) . . . . ?
B20 B16 B17 C4 64.4(17) . . . . ?
C3 B16 B17 B14 -96.6(14) . . . . ?
B15 B16 B17 B14 37.9(13) . . . . ?
B19 B16 B17 B14 -66.1(17) . . . . ?
B20 B16 B17 B14 3(2) . . . . ?
B16 B15 B17 C3 -38.0(12) . . . . ?
B20 B15 B17 C3 -4.0(16) . . . . ?
B14 B15 B17 C3 99.5(14) . . . . ?
B11 B15 B17 C3 61.6(16) . . . . ?
B20 B15 B17 B16 33.9(13) . . . . ?
B14 B15 B17 B16 137.5(15) . . . . ?
B11 B15 B17 B16 99.5(14) . . . . ?
B16 B15 B17 C4 -98.0(15) . . . . ?
B20 B15 B17 C4 -64.0(17) . . . . ?
B14 B15 B17 C4 39.5(13) . . . . ?
B11 B15 B17 C4 1.6(19) . . . . ?
B16 B15 B17 B14 -137.5(15) . . . . ?
B20 B15 B17 B14 -103.6(15) . . . . ?
B11 B15 B17 B14 -38.0(14) . . . . ?
B13 B14 B17 C3 2.0(17) . . . . ?
C4 B14 B17 C3 37.5(12) . . . . ?
B15 B14 B17 C3 -96.8(14) . . . . ?
B11 B14 B17 C3 -60.6(15) . . . . ?
B13 B14 B17 B16 61.6(16) . . . . ?
C4 B14 B17 B16 97.1(14) . . . . ?
B15 B14 B17 B16 -37.2(13) . . . . ?
B11 B14 B17 B16 -0.9(18) . . . . ?
B13 B14 B17 B15 98.8(14) . . . . ?
C4 B14 B17 B15 134.3(14) . . . . ?
B11 B14 B17 B15 36.3(12) . . . . ?
B13 B14 B17 C4 -35.5(12) . . . . ?
B15 B14 B17 C4 -134.3(14) . . . . ?
B11 B14 B17 C4 -98.0(15) . . . . ?
C4 B13 B18 C3 -40.2(12) . . . . ?
B14 B13 B18 C3 -2.9(18) . . . . ?
B11 B13 B18 C3 65.5(16) . . . . ?
B12 B13 B18 C3 99.4(15) . . . . ?
B14 B13 B18 C4 37.2(13) . . . . ?
B11 B13 B18 C4 105.7(15) . . . . ?
B12 B13 B18 C4 139.6(14) . . . . ?
C4 B13 B18 B19 -99.6(15) . . . . ?
B14 B13 B18 B19 -62.4(18) . . . . ?
B11 B13 B18 B19 6.1(19) . . . . ?
B12 B13 B18 B19 40.0(14) . . . . ?
C4 B13 B18 B12 -139.6(14) . . . . ?
B14 B13 B18 B12 -102.3(14) . . . . ?
B11 B13 B18 B12 -33.9(12) . . . . ?
B11 B12 B18 C3 -63.4(17) . . . . ?
B20 B12 B18 C3 0.9(19) . . . . ?
B19 B12 B18 C3 38.9(14) . . . . ?
B13 B12 B18 C3 -97.1(15) . . . . ?
B11 B12 B18 C4 -1.3(18) . . . . ?
B20 B12 B18 C4 63.0(17) . . . . ?
B19 B12 B18 C4 101.0(16) . . . . ?
B13 B12 B18 C4 -34.9(12) . . . . ?
B11 B12 B18 B13 33.6(13) . . . . ?
B20 B12 B18 B13 97.9(15) . . . . ?
B19 B12 B18 B13 135.9(16) . . . . ?
B11 B12 B18 B19 -102.3(16) . . . . ?
B20 B12 B18 B19 -38.0(14) . . . . ?
B13 B12 B18 B19 -135.9(16) . . . . ?
B15 B16 B19 C3 -97.1(16) . . . . ?
B20 B16 B19 C3 -135.6(16) . . . . ?
B17 B16 B19 C3 -30.9(14) . . . . ?
C3 B16 B19 B18 35.3(13) . . . . ?
B15 B16 B19 B18 -61.8(17) . . . . ?
B20 B16 B19 B18 -100.3(15) . . . . ?
B17 B16 B19 B18 4.4(18) . . . . ?
C3 B16 B19 B20 135.6(16) . . . . ?
B15 B16 B19 B20 38.5(13) . . . . ?
B17 B16 B19 B20 104.7(15) . . . . ?
C3 B16 B19 B12 98.5(16) . . . . ?
B15 B16 B19 B12 1.4(19) . . . . ?
B20 B16 B19 B12 -37.1(14) . . . . ?
B17 B16 B19 B12 67.5(17) . . . . ?
C4 B18 B19 C3 32.9(14) . . . . ?
B13 B18 B19 C3 93.4(15) . . . . ?
B12 B18 B19 C3 133.7(15) . . . . ?
C3 B18 B19 B16 -35.2(12) . . . . ?
C4 B18 B19 B16 -2.3(18) . . . . ?
B13 B18 B19 B16 58.2(17) . . . . ?
B12 B18 B19 B16 98.5(15) . . . . ?
C3 B18 B19 B20 -96.3(15) . . . . ?
C4 B18 B19 B20 -63.4(17) . . . . ?
B13 B18 B19 B20 -2.8(19) . . . . ?
B12 B18 B19 B20 37.4(13) . . . . ?
C3 B18 B19 B12 -133.7(15) . . . . ?
C4 B18 B19 B12 -100.8(15) . . . . ?
B13 B18 B19 B12 -40.3(14) . . . . ?
B11 B12 B19 C3 59.3(18) . . . . ?
B20 B12 B19 C3 97.5(15) . . . . ?
B18 B12 B19 C3 -39.7(13) . . . . ?
B13 B12 B19 C3 -2.1(18) . . . . ?
B11 B12 B19 B16 -1.4(19) . . . . ?
B20 B12 B19 B16 36.8(14) . . . . ?
B18 B12 B19 B16 -100.4(15) . . . . ?
B13 B12 B19 B16 -62.8(17) . . . . ?
B11 B12 B19 B18 99.0(16) . . . . ?
B20 B12 B19 B18 137.3(16) . . . . ?
B13 B12 B19 B18 37.6(13) . . . . ?
B11 B12 B19 B20 -38.3(13) . . . . ?
B18 B12 B19 B20 -137.3(16) . . . . ?
B13 B12 B19 B20 -99.7(14) . . . . ?
C3 B16 B20 B15 99.6(15) . . . . ?
B19 B16 B20 B15 138.8(15) . . . . ?
B17 B16 B20 B15 35.0(14) . . . . ?
C3 B16 B20 B12 -1(2) . . . . ?
B15 B16 B20 B12 -100.4(15) . . . . ?
B19 B16 B20 B12 38.3(15) . . . . ?
B17 B16 B20 B12 -65.4(18) . . . . ?
C3 B16 B20 B11 61.0(17) . . . . ?
B15 B16 B20 B11 -38.6(12) . . . . ?
B19 B16 B20 B11 100.2(16) . . . . ?
B17 B16 B20 B11 -3.6(19) . . . . ?
C3 B16 B20 B19 -39.2(14) . . . . ?
B15 B16 B20 B19 -138.8(15) . . . . ?
B17 B16 B20 B19 -103.8(17) . . . . ?
B17 B15 B20 B16 -34.2(13) . . . . ?
B14 B15 B20 B16 -99.5(15) . . . . ?
B11 B15 B20 B16 -137.2(14) . . . . ?
B16 B15 B20 B12 99.5(15) . . . . ?
B17 B15 B20 B12 65.3(16) . . . . ?
B14 B15 B20 B12 0.0(17) . . . . ?
B11 B15 B20 B12 -37.7(12) . . . . ?
B16 B15 B20 B11 137.2(14) . . . . ?
B17 B15 B20 B11 103.0(13) . . . . ?
B14 B15 B20 B11 37.7(12) . . . . ?
B16 B15 B20 B19 35.7(13) . . . . ?
B17 B15 B20 B19 1.5(18) . . . . ?
B14 B15 B20 B19 -63.8(17) . . . . ?
B11 B15 B20 B19 -101.5(15) . . . . ?
B11 B12 B20 B16 100.9(15) . . . . ?
B18 B12 B20 B16 0(2) . . . . ?
B19 B12 B20 B16 -37.2(14) . . . . ?
B13 B12 B20 B16 60.7(17) . . . . ?
B11 B12 B20 B15 38.7(12) . . . . ?
B18 B12 B20 B15 -62.3(17) . . . . ?
B19 B12 B20 B15 -99.5(15) . . . . ?
B13 B12 B20 B15 -1.6(16) . . . . ?
B18 B12 B20 B11 -101.0(14) . . . . ?
B19 B12 B20 B11 -138.1(14) . . . . ?
B13 B12 B20 B11 -40.2(11) . . . . ?
B11 B12 B20 B19 138.1(14) . . . . ?
B18 B12 B20 B19 37.1(14) . . . . ?
B13 B12 B20 B19 97.9(14) . . . . ?
B12 B11 B20 B16 -99.1(16) . . . . ?
B13 B11 B20 B16 -56.4(17) . . . . ?
B15 B11 B20 B16 37.8(12) . . . . ?
B14 B11 B20 B16 2.8(18) . . . . ?
S2 B11 B20 B16 149.3(14) . . . . ?
B12 B11 B20 B15 -137.0(13) . . . . ?
B13 B11 B20 B15 -94.2(13) . . . . ?
B14 B11 B20 B15 -35.0(12) . . . . ?
S2 B11 B20 B15 111.5(14) . . . . ?
B13 B11 B20 B12 42.7(13) . . . . ?
B15 B11 B20 B12 137.0(13) . . . . ?
B14 B11 B20 B12 101.9(14) . . . . ?
S2 B11 B20 B12 -111.6(15) . . . . ?
B12 B11 B20 B19 -37.7(13) . . . . ?
B13 B11 B20 B19 5.0(17) . . . . ?
B15 B11 B20 B19 99.3(14) . . . . ?
B14 B11 B20 B19 64.2(16) . . . . ?
S2 B11 B20 B19 -149.3(13) . . . . ?
C3 B19 B20 B16 37.9(13) . . . . ?
B18 B19 B20 B16 98.9(16) . . . . ?
B12 B19 B20 B16 137.1(16) . . . . ?
C3 B19 B20 B15 1.7(18) . . . . ?
B16 B19 B20 B15 -36.2(13) . . . . ?
B18 B19 B20 B15 62.7(18) . . . . ?
B12 B19 B20 B15 100.9(15) . . . . ?
C3 B19 B20 B12 -99.2(16) . . . . ?
B16 B19 B20 B12 -137.1(16) . . . . ?
B18 B19 B20 B12 -38.2(14) . . . . ?
C3 B19 B20 B11 -62.4(17) . . . . ?
B16 B19 B20 B11 -100.3(15) . . . . ?
B18 B19 B20 B11 -1.4(18) . . . . ?
B12 B19 B20 B11 36.8(12) . . . . ?
B3 B8 C1 C2 -66.6(18) . . . . ?
B2 B8 C1 C2 -2.0(19) . . . . ?
B9 B8 C1 C2 -105.9(15) . . . . ?
B7 B8 C1 C2 37.0(14) . . . . ?
B3 B8 C1 B10 0.2(17) . . . . ?
B2 B8 C1 B10 64.9(18) . . . . ?
B9 B8 C1 B10 -39.0(13) . . . . ?
B7 B8 C1 B10 103.9(15) . . . . ?
B3 B8 C1 B9 39.3(12) . . . . ?
B2 B8 C1 B9 103.9(15) . . . . ?
B7 B8 C1 B9 142.9(13) . . . . ?
B3 B8 C1 B7 -103.7(14) . . . . ?
B2 B8 C1 B7 -39.0(12) . . . . ?
B9 B8 C1 B7 -142.9(13) . . . . ?
B5 B10 C1 C2 36.2(12) . . . . ?
B4 B10 C1 C2 103.0(15) . . . . ?
B9 B10 C1 C2 144.2(13) . . . . ?
B5 B10 C1 B8 -68.3(16) . . . . ?
B4 B10 C1 B8 -1.5(19) . . . . ?
C2 B10 C1 B8 -104.5(14) . . . . ?
B9 B10 C1 B8 39.7(13) . . . . ?
B5 B10 C1 B9 -108.0(13) . . . . ?
B4 B10 C1 B9 -41.2(13) . . . . ?
C2 B10 C1 B9 -144.2(13) . . . . ?
B5 B10 C1 B7 -1.8(16) . . . . ?
B4 B10 C1 B7 65.0(17) . . . . ?
C2 B10 C1 B7 -37.9(12) . . . . ?
B9 B10 C1 B7 106.2(14) . . . . ?
B10 B9 C1 C2 -34.3(14) . . . . ?
B3 B9 C1 C2 63.6(17) . . . . ?
B8 B9 C1 C2 102.9(15) . . . . ?
B4 B9 C1 C2 2.3(19) . . . . ?
B10 B9 C1 B8 -137.2(13) . . . . ?
B3 B9 C1 B8 -39.3(11) . . . . ?
B4 B9 C1 B8 -100.6(13) . . . . ?
B3 B9 C1 B10 97.9(13) . . . . ?
B8 B9 C1 B10 137.2(13) . . . . ?
B4 B9 C1 B10 36.6(11) . . . . ?
B10 B9 C1 B7 -101.6(14) . . . . ?
B3 B9 C1 B7 -3.7(16) . . . . ?
B8 B9 C1 B7 35.6(13) . . . . ?
B4 B9 C1 B7 -65.0(16) . . . . ?
B6 B7 C1 C2 -39.7(12) . . . . ?
B8 B7 C1 C2 -140.2(14) . . . . ?
B2 B7 C1 C2 -102.6(14) . . . . ?
C2 B7 C1 B8 140.2(14) . . . . ?
B6 B7 C1 B8 100.5(14) . . . . ?
B2 B7 C1 B8 37.6(12) . . . . ?
C2 B7 C1 B10 38.4(12) . . . . ?
B6 B7 C1 B10 -1.3(16) . . . . ?
B8 B7 C1 B10 -101.8(13) . . . . ?
B2 B7 C1 B10 -64.2(15) . . . . ?
C2 B7 C1 B9 104.5(14) . . . . ?
B6 B7 C1 B9 64.8(16) . . . . ?
B8 B7 C1 B9 -35.7(13) . . . . ?
B2 B7 C1 B9 1.9(17) . . . . ?
B8 C1 C2 B7 -37.4(14) . . . . ?
B10 C1 C2 B7 -139.0(12) . . . . ?
B9 C1 C2 B7 -105.3(15) . . . . ?
B8 C1 C2 B10 101.6(14) . . . . ?
B9 C1 C2 B10 33.7(14) . . . . ?
B7 C1 C2 B10 139.0(12) . . . . ?
B8 C1 C2 B6 3(2) . . . . ?
B10 C1 C2 B6 -98.6(14) . . . . ?
B9 C1 C2 B6 -64.9(19) . . . . ?
B7 C1 C2 B6 40.4(13) . . . . ?
B8 C1 C2 B5 68.1(18) . . . . ?
B10 C1 C2 B5 -33.6(12) . . . . ?
B9 C1 C2 B5 0(2) . . . . ?
B7 C1 C2 B5 105.4(14) . . . . ?
B6 B7 C2 C1 134.9(14) . . . . ?
B8 B7 C2 C1 33.9(11) . . . . ?
B2 B7 C2 C1 95.8(14) . . . . ?
B6 B7 C2 B10 96.9(14) . . . . ?
C1 B7 C2 B10 -38.0(12) . . . . ?
B8 B7 C2 B10 -4.1(16) . . . . ?
B2 B7 C2 B10 57.8(17) . . . . ?
C1 B7 C2 B6 -134.9(14) . . . . ?
B8 B7 C2 B6 -101.0(14) . . . . ?
B2 B7 C2 B6 -39.1(13) . . . . ?
B6 B7 C2 B5 34.4(13) . . . . ?
C1 B7 C2 B5 -100.4(15) . . . . ?
B8 B7 C2 B5 -66.6(15) . . . . ?
B2 B7 C2 B5 -4.6(19) . . . . ?
B5 B10 C2 C1 -141.7(12) . . . . ?
B4 B10 C2 C1 -101.1(14) . . . . ?
B9 B10 C2 C1 -32.3(12) . . . . ?
B5 B10 C2 B7 -103.0(14) . . . . ?
B4 B10 C2 B7 -62.4(17) . . . . ?
C1 B10 C2 B7 38.7(11) . . . . ?
B9 B10 C2 B7 6.4(17) . . . . ?
B5 B10 C2 B6 -39.3(12) . . . . ?
B4 B10 C2 B6 1.3(17) . . . . ?
C1 B10 C2 B6 102.4(13) . . . . ?
B9 B10 C2 B6 70.1(14) . . . . ?
B4 B10 C2 B5 40.6(13) . . . . ?
C1 B10 C2 B5 141.7(12) . . . . ?
B9 B10 C2 B5 109.4(13) . . . . ?
B1 B6 C2 C1 62.6(17) . . . . ?
B7 B6 C2 C1 -41.5(14) . . . . ?
B2 B6 C2 C1 -2.8(19) . . . . ?
B5 B6 C2 C1 101.7(15) . . . . ?
B1 B6 C2 B7 104.1(15) . . . . ?
B2 B6 C2 B7 38.7(13) . . . . ?
B5 B6 C2 B7 143.2(14) . . . . ?
B1 B6 C2 B10 -1.5(16) . . . . ?
B7 B6 C2 B10 -105.6(14) . . . . ?
B2 B6 C2 B10 -66.9(15) . . . . ?
B5 B6 C2 B10 37.6(12) . . . . ?
B1 B6 C2 B5 -39.1(12) . . . . ?
B7 B6 C2 B5 -143.2(14) . . . . ?
B2 B6 C2 B5 -104.5(14) . . . . ?
B10 B5 C2 C1 34.9(13) . . . . ?
B4 B5 C2 C1 -2.7(18) . . . . ?
B1 B5 C2 C1 -64.4(17) . . . . ?
B6 B5 C2 C1 -101.2(15) . . . . ?
B10 B5 C2 B7 102.1(15) . . . . ?
B4 B5 C2 B7 64.5(17) . . . . ?
B1 B5 C2 B7 2.8(18) . . . . ?
B6 B5 C2 B7 -34.0(13) . . . . ?
B4 B5 C2 B10 -37.5(12) . . . . ?
B1 B5 C2 B10 -99.3(14) . . . . ?
B6 B5 C2 B10 -136.1(13) . . . . ?
B10 B5 C2 B6 136.1(13) . . . . ?
B4 B5 C2 B6 98.5(13) . . . . ?
B1 B5 C2 B6 36.8(12) . . . . ?
B15 B16 C3 B19 105.8(15) . . . . ?
B20 B16 C3 B19 41.3(15) . . . . ?
B17 B16 C3 B19 146.5(15) . . . . ?
B15 B16 C3 B18 66.1(18) . . . . ?
B19 B16 C3 B18 -39.7(15) . . . . ?
B20 B16 C3 B18 2(2) . . . . ?
B17 B16 C3 B18 106.8(17) . . . . ?
B15 B16 C3 C4 -1.3(17) . . . . ?
B19 B16 C3 C4 -107.1(15) . . . . ?
B20 B16 C3 C4 -65.8(17) . . . . ?
B17 B16 C3 C4 39.4(13) . . . . ?
B15 B16 C3 B17 -40.7(12) . . . . ?
B19 B16 C3 B17 -146.5(15) . . . . ?
B20 B16 C3 B17 -105.2(15) . . . . ?
B18 B19 C3 B16 -139.5(15) . . . . ?
B20 B19 C3 B16 -37.8(13) . . . . ?
B12 B19 C3 B16 -98.8(15) . . . . ?
B16 B19 C3 B18 139.5(15) . . . . ?
B20 B19 C3 B18 101.7(15) . . . . ?
B12 B19 C3 B18 40.7(13) . . . . ?
B16 B19 C3 C4 104.2(16) . . . . ?
B18 B19 C3 C4 -35.3(14) . . . . ?
B20 B19 C3 C4 66.3(18) . . . . ?
B12 B19 C3 C4 5(2) . . . . ?
B16 B19 C3 B17 33.2(15) . . . . ?
B18 B19 C3 B17 -106.3(17) . . . . ?
B20 B19 C3 B17 -5(2) . . . . ?
B12 B19 C3 B17 -65.7(18) . . . . ?
C4 B18 C3 B16 -104.0(16) . . . . ?
B13 B18 C3 B16 -65.1(18) . . . . ?
B19 B18 C3 B16 39.2(15) . . . . ?
B12 B18 C3 B16 -2(2) . . . . ?
C4 B18 C3 B19 -143.2(15) . . . . ?
B13 B18 C3 B19 -104.2(15) . . . . ?
B12 B18 C3 B19 -40.7(14) . . . . ?
B13 B18 C3 C4 38.9(12) . . . . ?
B19 B18 C3 C4 143.2(15) . . . . ?
B12 B18 C3 C4 102.5(14) . . . . ?
C4 B18 C3 B17 -34.5(14) . . . . ?
B13 B18 C3 B17 4.4(18) . . . . ?
B19 B18 C3 B17 108.7(16) . . . . ?
B12 B18 C3 B17 68.0(18) . . . . ?
B15 B17 C3 B16 38.8(12) . . . . ?
C4 B17 C3 B16 139.1(13) . . . . ?
B14 B17 C3 B16 101.1(13) . . . . ?
B16 B17 C3 B19 -33.2(15) . . . . ?
B15 B17 C3 B19 5.6(19) . . . . ?
C4 B17 C3 B19 105.9(16) . . . . ?
B14 B17 C3 B19 67.9(18) . . . . ?
B16 B17 C3 B18 -105.3(15) . . . . ?
B15 B17 C3 B18 -66.5(17) . . . . ?
C4 B17 C3 B18 33.8(14) . . . . ?
B14 B17 C3 B18 -4.2(18) . . . . ?
B16 B17 C3 C4 -139.1(13) . . . . ?
B15 B17 C3 C4 -100.3(13) . . . . ?
B14 B17 C3 C4 -38.0(11) . . . . ?
B14 B13 C4 C3 -99.5(14) . . . . ?
B11 B13 C4 C3 -58.2(18) . . . . ?
B18 B13 C4 C3 41.0(13) . . . . ?
B12 B13 C4 C3 4.6(17) . . . . ?
B14 B13 C4 B18 -140.4(14) . . . . ?
B11 B13 C4 B18 -99.2(16) . . . . ?
B12 B13 C4 B18 -36.4(13) . . . . ?
B11 B13 C4 B14 41.2(14) . . . . ?
B18 B13 C4 B14 140.4(14) . . . . ?
B12 B13 C4 B14 104.0(14) . . . . ?
B14 B13 C4 B17 -37.4(14) . . . . ?
B11 B13 C4 B17 4(2) . . . . ?
B18 B13 C4 B17 103.1(15) . . . . ?
B12 B13 C4 B17 66.7(17) . . . . ?
B16 C3 C4 B13 62.8(16) . . . . ?
B19 C3 C4 B13 -6.5(19) . . . . ?
B18 C3 C4 B13 -42.9(13) . . . . ?
B17 C3 C4 B13 101.9(14) . . . . ?
B16 C3 C4 B18 105.7(15) . . . . ?
B19 C3 C4 B18 36.4(15) . . . . ?
B17 C3 C4 B18 144.9(14) . . . . ?
B16 C3 C4 B14 0.0(17) . . . . ?
B19 C3 C4 B14 -69.2(18) . . . . ?
B18 C3 C4 B14 -105.7(14) . . . . ?
B17 C3 C4 B14 39.2(12) . . . . ?
B16 C3 C4 B17 -39.2(13) . . . . ?
B19 C3 C4 B17 -108.4(16) . . . . ?
B18 C3 C4 B17 -144.9(14) . . . . ?
C3 B18 C4 B13 133.2(13) . . . . ?
B19 B18 C4 B13 101.2(15) . . . . ?
B12 B18 C4 B13 36.8(12) . . . . ?
B13 B18 C4 C3 -133.2(13) . . . . ?
B19 B18 C4 C3 -32.0(13) . . . . ?
B12 B18 C4 C3 -96.4(15) . . . . ?
C3 B18 C4 B14 96.9(14) . . . . ?
B13 B18 C4 B14 -36.3(13) . . . . ?
B19 B18 C4 B14 64.9(17) . . . . ?
B12 B18 C4 B14 0.5(18) . . . . ?
C3 B18 C4 B17 31.5(12) . . . . ?
B13 B18 C4 B17 -101.7(14) . . . . ?
B19 B18 C4 B17 -0.5(18) . . . . ?
B12 B18 C4 B17 -64.9(17) . . . . ?
B15 B14 C4 B13 -99.4(14) . . . . ?
B17 B14 C4 B13 -138.8(15) . . . . ?
B11 B14 C4 B13 -37.3(12) . . . . ?
B13 B14 C4 C3 100.6(14) . . . . ?
B15 B14 C4 C3 1.1(16) . . . . ?
B17 B14 C4 C3 -38.3(12) . . . . ?
B11 B14 C4 C3 63.3(14) . . . . ?
B13 B14 C4 B18 37.7(14) . . . . ?
B15 B14 C4 B18 -61.7(16) . . . . ?
B17 B14 C4 B18 -101.1(15) . . . . ?
B11 B14 C4 B18 0.4(17) . . . . ?
B13 B14 C4 B17 138.8(15) . . . . ?
B15 B14 C4 B17 39.4(12) . . . . ?
B11 B14 C4 B17 101.5(14) . . . . ?
C3 B17 C4 B13 -99.1(15) . . . . ?
B16 B17 C4 B13 -64.4(17) . . . . ?
B15 B17 C4 B13 -3(2) . . . . ?
B14 B17 C4 B13 36.9(14) . . . . ?
B16 B17 C4 C3 34.7(12) . . . . ?
B15 B17 C4 C3 95.8(14) . . . . ?
B14 B17 C4 C3 136.0(14) . . . . ?
C3 B17 C4 B18 -31.7(12) . . . . ?
B16 B17 C4 B18 3.0(17) . . . . ?
B15 B17 C4 B18 64.1(17) . . . . ?
B14 B17 C4 B18 104.3(15) . . . . ?
C3 B17 C4 B14 -136.0(14) . . . . ?
B16 B17 C4 B14 -101.3(14) . . . . ?
B15 B17 C4 B14 -40.2(13) . . . . ?
B6 B1 S1 Cu2 128.5(12) . . . . ?
B4 B1 S1 Cu2 -87.8(13) . . . . ?
B5 B1 S1 Cu2 -159.0(12) . . . . ?
B3 B1 S1 Cu2 -14.2(17) . . . . ?
B2 B1 S1 Cu2 57.9(14) . . . . ?
B6 B1 S1 Cu1 -151.0(12) . . . . ?
B4 B1 S1 Cu1 -7.3(14) . . . . ?
B5 B1 S1 Cu1 -78.5(14) . . . . ?
B3 B1 S1 Cu1 66.3(15) . . . . ?
B2 B1 S1 Cu1 138.4(12) . . . . ?
B12 B11 S2 Cu3 173.7(12) . . . . ?
B13 B11 S2 Cu3 96.9(14) . . . . ?
B20 B11 S2 Cu3 -112.9(13) . . . . ?
B15 B11 S2 Cu3 -41.8(14) . . . . ?
B14 B11 S2 Cu3 28.8(13) . . . . ?
B12 B11 S2 Cu2 -106.9(13) . . . . ?
B13 B11 S2 Cu2 176.2(13) . . . . ?
B20 B11 S2 Cu2 -33.5(15) . . . . ?
B15 B11 S2 Cu2 37.6(15) . . . . ?
B14 B11 S2 Cu2 108.1(12) . . . . ?
